data_1576850
loop_
_publ_author_name
'Li, Jing'
'Wei, Jianwu'
'Luo, Qiulian'
'Pang, Wei'
'Liu, Hongming'
'Chen, Peican'
'Zhou, Liya'
'Zhang, Jin Zhong'
'Luo, Binbin'
'Pang, Qi'

_publ_section_title
;
 Chiral manganese halide isomers: decoding the spatial stacking effect on
 second-harmonic generation circular dichroism.
;
_journal_issue 18
_journal_name_full 'Chemical science'
_journal_page_first 9061
_journal_page_last 9071
_journal_paper_doi 10.1039/d5sc09866a
_journal_volume 17
_journal_year 2026
_chemical_absolute_configuration ad
_chemical_formula_moiety 'Br4 Mn, C38 H34 O2 P2'
_chemical_formula_sum 'C38 H34 Br4 Mn O2 P2'
_chemical_formula_weight 959.17
_space_group_crystal_system monoclinic
_space_group_IT_number 4
_space_group_name_Hall 'P 2yb'
_space_group_name_H-M_alt 'P 1 21 1'
_atom_sites_solution_hydrogens mixed
_atom_sites_solution_primary dual
_audit_creation_date 2024-07-17
_audit_creation_method
;
Olex2 1.5
(compiled 2024.02.16 svn.r378c4104 for OlexSys, GUI svn.r6928)
;
_audit_update_record
;
2025-05-13 deposited with the CCDC.	2026-03-09 downloaded from the CCDC.
;
_cell_angle_alpha 90
_cell_angle_beta 106.670(2)
_cell_angle_gamma 90
_cell_formula_units_Z 2
_cell_length_a 12.3199(6)
_cell_length_b 11.2470(4)
_cell_length_c 14.7379(6)
_cell_measurement_reflns_used 8349
_cell_measurement_temperature 301.00
_cell_measurement_theta_max 28.139
_cell_measurement_theta_min 2.629
_cell_volume 1956.29(14)
_computing_cell_refinement 'SAINT V8.40B (?, 2016)'
_computing_data_reduction 'SAINT V8.40B (?, 2016)'
_computing_molecular_graphics 'Olex2 1.5 (Dolomanov et al., 2009)'
_computing_publication_material 'Olex2 1.5 (Dolomanov et al., 2009)'
_computing_structure_refinement 'SHELXL 2018/3 (Sheldrick, 2015)'
_computing_structure_solution 'SHELXT 2018/2 (Sheldrick, 2018)'
_diffrn_ambient_temperature 301.00
_diffrn_measured_fraction_theta_full 0.998
_diffrn_measured_fraction_theta_max 0.998
_diffrn_measurement_device_type 'Bruker APEX-II CCD'
_diffrn_measurement_method '\f and \w scans'
_diffrn_radiation_type MoK\a
_diffrn_radiation_wavelength 0.71073
_diffrn_reflns_av_R_equivalents 0.0648
_diffrn_reflns_av_unetI/netI 0.0959
_diffrn_reflns_Laue_measured_fraction_full 0.998
_diffrn_reflns_Laue_measured_fraction_max 0.998
_diffrn_reflns_limit_h_max 16
_diffrn_reflns_limit_h_min -16
_diffrn_reflns_limit_k_max 15
_diffrn_reflns_limit_k_min -13
_diffrn_reflns_limit_l_max 19
_diffrn_reflns_limit_l_min -19
_diffrn_reflns_number 22199
_diffrn_reflns_point_group_measured_fraction_full 0.937
_diffrn_reflns_point_group_measured_fraction_max 0.912
_diffrn_reflns_theta_full 25.242
_diffrn_reflns_theta_max 28.307
_diffrn_reflns_theta_min 2.315
_diffrn_source_current 1.4
_diffrn_source_power 0.07
_diffrn_source_voltage 50.0
_diffrn_standards_number 0
_exptl_absorpt_coefficient_mu 4.535
_exptl_absorpt_correction_T_max 0.7457
_exptl_absorpt_correction_T_min 0.2404
_exptl_absorpt_correction_type multi-scan
_exptl_absorpt_process_details
;
SADABS-2016/2 (Bruker,2016/2) was used for absorption correction.
wR2(int) was 0.1447 before and 0.0893 after correction.
The Ratio of minimum to maximum transmission is 0.3224.
The \l/2 correction factor is Not present.
;
_exptl_crystal_density_diffrn 1.628
_exptl_crystal_description block
_exptl_crystal_F_000 946
_exptl_crystal_size_max 0.2
_exptl_crystal_size_mid 0.2
_exptl_crystal_size_min 0.2
_refine_diff_density_max 0.421
_refine_diff_density_min -0.723
_refine_diff_density_rms 0.096
_refine_ls_abs_structure_details
;
 Flack x determined using 2076 quotients [(I+)-(I-)]/[(I+)+(I-)]
 (Parsons, Flack and Wagner, Acta Cryst. B69 (2013) 249-259).
;
_refine_ls_abs_structure_Flack 0.030(10)
_refine_ls_extinction_method none
_refine_ls_goodness_of_fit_ref 1.049
_refine_ls_hydrogen_treatment mixed
_refine_ls_matrix_type full
_refine_ls_number_parameters 434
_refine_ls_number_reflns 8865
_refine_ls_number_restraints 1
_refine_ls_restrained_S_all 1.049
_refine_ls_R_factor_all 0.0759
_refine_ls_R_factor_gt 0.0470
_refine_ls_shift/su_max 0.000
_refine_ls_shift/su_mean 0.000
_refine_ls_structure_factor_coef Fsqd
_refine_ls_weighting_details 'w=1/[\s^2^(Fo^2^)+(0.0083P)^2^+0.2378P] where P=(Fo^2^+2Fc^2^)/3'
_refine_ls_weighting_scheme calc
_refine_ls_wR_factor_gt 0.1016
_refine_ls_wR_factor_ref 0.1180
_reflns_Friedel_coverage 0.741
_reflns_Friedel_fraction_full 0.870
_reflns_Friedel_fraction_max 0.816
_reflns_number_gt 6197
_reflns_number_total 8865
_reflns_threshold_expression 'I > 2\s(I)'
_cod_data_source_file d5sc09866a2.cif
_cod_data_source_block mo_240708lj1_0m
_cod_depositor_comments 'Adding full bibliography for 1576849--1576852.cif.'
_cod_database_code 1576850
_shelx_shelxl_version_number 2018/3
_shelx_space_group_comment
;
The symmetry employed for this shelxl refinement is uniquely defined
by the following loop, which should always be used as a source of
symmetry information in preference to the above space-group names.
They are only intended as comments.
;
_shelx_estimated_absorpt_t_max 0.464
_shelx_estimated_absorpt_t_min 0.464
_olex2_refinement_description
;
1. Fixed Uiso
 At 1.2 times of:
  All C(H) groups
 At 1.5 times of:
  All C(H,H,H) groups
2.a Aromatic/amide H refined with riding coordinates:
 C3(H3), C4(H4), C5(H5), C10(H10), C11(H11), C12(H12), C16(H16), C17(H17),
 C18(H18), C19(H19), C20(H20), C22(H22), C23(H23), C24(H24), C25(H25), C26(H26),
  C28(H28), C29(H29), C30(H30), C31(H31), C32(H32), C34(H34), C35(H35),
 C36(H36), C37(H37), C38(H38)
2.b Idealised Me refined as rotating group:
 C1(H1A,H1B,H1C), C14(H14A,H14B,H14C)
;
_olex2_submission_special_instructions 'No special instructions were received'

loop_
_space_group_symop_operation_xyz
'x, y, z'
'-x, y+1/2, -z'

loop_
_atom_site_label
_atom_site_type_symbol
_atom_site_fract_x
_atom_site_fract_y
_atom_site_fract_z
_atom_site_U_iso_or_equiv
_atom_site_adp_type
_atom_site_occupancy
_atom_site_site_symmetry_order
_atom_site_calc_flag
_atom_site_refinement_flags_posn
_atom_site_refinement_flags_adp
_atom_site_refinement_flags_occupancy
_atom_site_disorder_assembly
_atom_site_disorder_group
Br1 Br 0.62935(8) 0.66054(10) 0.11553(6) 0.0661(3) Uani 1 1 d . . . . .
Br2 Br 0.68254(7) 0.30668(9) 0.17836(6) 0.0588(3) Uani 1 1 d . . . . .
Br3 Br 0.56044(7) 0.55122(9) 0.35116(6) 0.0557(2) Uani 1 1 d . . . . .
Br4 Br 0.88995(7) 0.53255(11) 0.35048(6) 0.0683(3) Uani 1 1 d . . . . .
Mn1 Mn 0.68958(10) 0.51253(13) 0.24791(8) 0.0498(3) Uani 1 1 d . . . . .
P1 P 0.17152(17) 0.33209(19) 0.36636(13) 0.0408(4) Uani 1 1 d . . . . .
H1 H 0.086(6) 0.416(6) 0.334(4) 0.027(17) Uiso 1 1 d . . . . .
P2 P 0.25840(16) 0.6720(2) 0.24878(13) 0.0400(4) Uani 1 1 d . . . . .
H2 H 0.351(5) 0.595(6) 0.251(4) 0.019(15) Uiso 1 1 d . . . . .
O1 O 0.0231(5) 0.3058(6) 0.1177(4) 0.0597(16) Uani 1 1 d . . . . .
O2 O 0.2664(6) 0.4702(7) 0.0672(4) 0.0684(19) Uani 1 1 d . . . . .
C1 C -0.0780(9) 0.2461(12) 0.0643(7) 0.083(4) Uani 1 1 d . . . . .
H1A H -0.105527 0.282490 0.003021 0.124 Uiso 1 1 calc R U . . .
H1B H -0.134754 0.252062 0.097145 0.124 Uiso 1 1 calc R U . . .
H1C H -0.061455 0.163888 0.056916 0.124 Uiso 1 1 calc R U . . .
C2 C 0.0193(6) 0.4273(9) 0.1286(5) 0.046(2) Uani 1 1 d . . . . .
C3 C -0.0779(6) 0.4954(10) 0.0987(6) 0.054(2) Uani 1 1 d . . . . .
H3 H -0.147432 0.459531 0.070251 0.065 Uiso 1 1 calc R U . . .
C4 C -0.0709(7) 0.6153(11) 0.1111(6) 0.062(3) Uani 1 1 d . . . . .
H4 H -0.136635 0.660562 0.090620 0.074 Uiso 1 1 calc R U . . .
C5 C 0.0315(6) 0.6729(9) 0.1537(5) 0.0476(19) Uani 1 1 d . . . . .
H5 H 0.035557 0.755080 0.160471 0.057 Uiso 1 1 calc R U . . .
C6 C 0.1272(6) 0.6017(8) 0.1854(5) 0.0397(18) Uani 1 1 d . . . . .
C7 C 0.1233(6) 0.4792(7) 0.1739(5) 0.0383(17) Uani 1 1 d . . . . .
C8 C 0.2264(6) 0.4018(7) 0.2034(5) 0.0356(16) Uani 1 1 d . . . . .
C9 C 0.2553(6) 0.3342(8) 0.2848(5) 0.0430(18) Uani 1 1 d . . . . .
C10 C 0.3513(7) 0.2591(8) 0.3059(6) 0.051(2) Uani 1 1 d . . . . .
H10 H 0.370368 0.212844 0.360448 0.061 Uiso 1 1 calc R U . . .
C11 C 0.4162(7) 0.2562(9) 0.2434(7) 0.058(2) Uani 1 1 d . . . . .
H11 H 0.479533 0.207046 0.256486 0.069 Uiso 1 1 calc R U . . .
C12 C 0.3898(7) 0.3234(9) 0.1633(6) 0.055(2) Uani 1 1 d . . . . .
H12 H 0.434933 0.319633 0.122451 0.066 Uiso 1 1 calc R U . . .
C13 C 0.2969(7) 0.3965(9) 0.1424(6) 0.050(2) Uani 1 1 d . . . . .
C14 C 0.3351(10) 0.4741(13) 0.0022(8) 0.088(4) Uani 1 1 d . . . . .
H14A H 0.301052 0.527141 -0.049134 0.132 Uiso 1 1 calc R U . . .
H14B H 0.340027 0.395859 -0.022374 0.132 Uiso 1 1 calc R U . . .
H14C H 0.409707 0.501894 0.034994 0.132 Uiso 1 1 calc R U . . .
C15 C 0.2826(6) 0.8065(8) 0.1934(5) 0.0459(19) Uani 1 1 d . . . . .
C16 C 0.2318(9) 0.9111(9) 0.2040(6) 0.059(2) Uani 1 1 d . . . . .
H16 H 0.185083 0.914834 0.243576 0.071 Uiso 1 1 calc R U . . .
C17 C 0.2494(9) 1.0112(10) 0.1564(6) 0.069(3) Uani 1 1 d . . . . .
H17 H 0.213361 1.082169 0.162370 0.083 Uiso 1 1 calc R U . . .
C18 C 0.3209(10) 1.0055(12) 0.0998(6) 0.078(3) Uani 1 1 d . . . . .
H18 H 0.334863 1.073494 0.069061 0.094 Uiso 1 1 calc R U . . .
C19 C 0.3719(9) 0.9000(12) 0.0884(7) 0.069(3) Uani 1 1 d . . . . .
H19 H 0.418581 0.897129 0.048788 0.083 Uiso 1 1 calc R U . . .
C20 C 0.3550(7) 0.8003(10) 0.1340(6) 0.057(2) Uani 1 1 d . . . . .
H20 H 0.390080 0.729202 0.126599 0.068 Uiso 1 1 calc R U . . .
C21 C 0.2572(7) 0.6972(7) 0.3673(5) 0.0421(17) Uani 1 1 d . . . . .
C22 C 0.1627(7) 0.6653(7) 0.3973(5) 0.0438(17) Uani 1 1 d . . . . .
H22 H 0.098656 0.633005 0.354605 0.053 Uiso 1 1 calc R U . . .
C23 C 0.1660(8) 0.6824(8) 0.4903(5) 0.052(2) Uani 1 1 d . . . . .
H23 H 0.104875 0.659200 0.511282 0.063 Uiso 1 1 calc R U . . .
C24 C 0.2591(9) 0.7335(9) 0.5526(6) 0.061(3) Uani 1 1 d . . . . .
H24 H 0.260629 0.745072 0.615400 0.074 Uiso 1 1 calc R U . . .
C25 C 0.3503(9) 0.7678(10) 0.5223(7) 0.067(3) Uani 1 1 d . . . . .
H25 H 0.411903 0.804267 0.564836 0.081 Uiso 1 1 calc R U . . .
C26 C 0.3522(8) 0.7494(9) 0.4310(6) 0.056(2) Uani 1 1 d . . . . .
H26 H 0.414951 0.770967 0.411640 0.067 Uiso 1 1 calc R U . . .
C27 C 0.2611(6) 0.3647(7) 0.4839(5) 0.0449(19) Uani 1 1 d . . . . .
C28 C 0.2286(9) 0.3263(10) 0.5615(6) 0.061(2) Uani 1 1 d . . . . .
H28 H 0.163509 0.280862 0.553742 0.074 Uiso 1 1 calc R U . . .
C29 C 0.2954(11) 0.3572(12) 0.6505(6) 0.082(4) Uani 1 1 d . . . . .
H29 H 0.274844 0.332674 0.703563 0.098 Uiso 1 1 calc R U . . .
C30 C 0.3918(11) 0.4237(12) 0.6619(8) 0.086(4) Uani 1 1 d . . . . .
H30 H 0.435483 0.444673 0.722369 0.103 Uiso 1 1 calc R U . . .
C31 C 0.4238(9) 0.4593(11) 0.5843(8) 0.074(3) Uani 1 1 d . . . . .
H31 H 0.489763 0.503449 0.592455 0.089 Uiso 1 1 calc R U . . .
C32 C 0.3592(7) 0.4302(8) 0.4950(6) 0.053(2) Uani 1 1 d . . . . .
H32 H 0.380927 0.454121 0.442413 0.064 Uiso 1 1 calc R U . . .
C33 C 0.1004(6) 0.1939(8) 0.3643(5) 0.0436(18) Uani 1 1 d . . . . .
C34 C 0.1557(8) 0.0946(8) 0.4080(7) 0.055(2) Uani 1 1 d . . . . .
H34 H 0.230951 0.100282 0.444366 0.066 Uiso 1 1 calc R U . . .
C35 C 0.1017(10) -0.0130(9) 0.3989(8) 0.069(3) Uani 1 1 d . . . . .
H35 H 0.140694 -0.079432 0.429164 0.083 Uiso 1 1 calc R U . . .
C36 C -0.0072(11) -0.0240(10) 0.3464(8) 0.076(3) Uani 1 1 d . . . . .
H36 H -0.042444 -0.097879 0.339269 0.091 Uiso 1 1 calc R U . . .
C37 C -0.0665(9) 0.0758(12) 0.3032(7) 0.076(3) Uani 1 1 d . . . . .
H37 H -0.142486 0.068340 0.269275 0.091 Uiso 1 1 calc R U . . .
C38 C -0.0143(8) 0.1868(9) 0.3097(6) 0.058(2) Uani 1 1 d . . . . .
H38 H -0.053297 0.253288 0.279428 0.070 Uiso 1 1 calc R U . . .

loop_
_atom_site_aniso_label
_atom_site_aniso_U_11
_atom_site_aniso_U_22
_atom_site_aniso_U_33
_atom_site_aniso_U_23
_atom_site_aniso_U_13
_atom_site_aniso_U_12
Br1 0.0629(6) 0.0834(7) 0.0547(5) 0.0130(5) 0.0212(4) 0.0185(5)
Br2 0.0473(5) 0.0740(6) 0.0581(5) -0.0062(5) 0.0199(4) 0.0037(4)
Br3 0.0407(4) 0.0682(6) 0.0638(5) 0.0018(5) 0.0241(4) 0.0014(4)
Br4 0.0356(4) 0.1116(9) 0.0567(5) -0.0093(6) 0.0118(4) -0.0035(5)
Mn1 0.0359(6) 0.0699(9) 0.0446(6) 0.0010(6) 0.0131(5) 0.0028(6)
P1 0.0375(10) 0.0464(12) 0.0407(10) 0.0036(9) 0.0147(8) 0.0035(8)
P2 0.0313(9) 0.0500(12) 0.0378(10) -0.0010(9) 0.0086(8) -0.0035(8)
O1 0.046(3) 0.071(4) 0.055(3) -0.017(3) 0.005(3) -0.020(3)
O2 0.062(4) 0.094(5) 0.061(4) 0.001(4) 0.037(3) 0.001(4)
C1 0.055(6) 0.126(10) 0.069(6) -0.054(7) 0.020(5) -0.046(6)
C2 0.035(4) 0.078(6) 0.026(3) -0.009(4) 0.008(3) -0.014(4)
C3 0.026(4) 0.089(8) 0.042(4) -0.009(4) 0.001(3) -0.014(4)
C4 0.037(5) 0.104(9) 0.037(4) 0.014(5) -0.001(3) 0.006(5)
C5 0.035(4) 0.057(5) 0.047(4) 0.009(4) 0.007(3) 0.006(4)
C6 0.036(4) 0.064(5) 0.023(3) -0.004(3) 0.014(3) -0.008(3)
C7 0.026(4) 0.055(5) 0.034(3) 0.000(3) 0.007(3) -0.002(3)
C8 0.026(3) 0.044(4) 0.033(4) -0.009(3) 0.004(3) -0.005(3)
C9 0.039(4) 0.049(5) 0.043(4) -0.005(4) 0.016(3) -0.003(3)
C10 0.034(4) 0.054(5) 0.061(5) 0.001(4) 0.007(4) 0.009(4)
C11 0.030(4) 0.061(6) 0.083(6) -0.011(5) 0.018(4) 0.009(4)
C12 0.045(5) 0.065(6) 0.060(5) -0.022(5) 0.026(4) -0.010(4)
C13 0.036(4) 0.065(6) 0.051(5) -0.008(4) 0.020(4) -0.003(4)
C14 0.097(9) 0.123(11) 0.067(6) -0.004(6) 0.059(7) -0.002(7)
C15 0.039(4) 0.066(6) 0.030(4) -0.011(4) 0.004(3) -0.007(4)
C16 0.072(6) 0.056(6) 0.055(5) 0.002(4) 0.027(5) -0.009(5)
C17 0.093(7) 0.058(6) 0.049(5) -0.005(5) 0.008(5) -0.022(5)
C18 0.092(8) 0.100(9) 0.033(4) 0.014(5) 0.002(5) -0.041(7)
C19 0.071(7) 0.093(8) 0.051(5) 0.005(5) 0.028(5) -0.023(6)
C20 0.045(5) 0.083(7) 0.047(4) -0.005(5) 0.022(4) -0.014(5)
C21 0.041(4) 0.038(4) 0.044(4) -0.001(3) 0.007(3) -0.004(3)
C22 0.047(4) 0.048(5) 0.036(4) -0.007(4) 0.010(3) -0.015(4)
C23 0.058(5) 0.059(6) 0.040(4) 0.001(4) 0.014(4) 0.001(4)
C24 0.084(7) 0.060(6) 0.034(4) -0.005(4) 0.007(4) 0.010(5)
C25 0.063(6) 0.066(6) 0.061(6) -0.018(5) -0.002(5) -0.015(5)
C26 0.051(5) 0.062(6) 0.049(5) -0.007(4) 0.005(4) -0.004(4)
C27 0.039(4) 0.044(5) 0.042(4) 0.010(3) -0.005(3) 0.025(3)
C28 0.073(6) 0.072(7) 0.039(4) 0.007(4) 0.016(4) 0.017(5)
C29 0.103(9) 0.096(9) 0.035(5) 0.006(5) 0.000(5) 0.051(7)
C30 0.075(8) 0.095(9) 0.064(7) -0.027(6) -0.017(6) 0.031(7)
C31 0.059(6) 0.079(8) 0.075(7) -0.016(6) 0.002(5) 0.008(5)
C32 0.046(5) 0.054(5) 0.054(5) -0.009(4) 0.006(4) 0.002(4)
C33 0.038(4) 0.055(5) 0.038(4) -0.006(4) 0.012(3) -0.012(3)
C34 0.058(6) 0.044(5) 0.064(6) 0.004(4) 0.020(5) 0.004(4)
C35 0.088(8) 0.050(6) 0.077(7) -0.002(5) 0.039(6) -0.006(5)
C36 0.103(9) 0.057(7) 0.087(8) -0.007(6) 0.056(7) -0.025(6)
C37 0.064(6) 0.106(10) 0.058(6) -0.015(6) 0.017(5) -0.045(6)
C38 0.051(5) 0.072(7) 0.055(5) 0.005(5) 0.022(4) 0.000(5)

loop_
_atom_type_symbol
_atom_type_description
_atom_type_scat_dispersion_real
_atom_type_scat_dispersion_imag
_atom_type_scat_source
C C 0.0033 0.0016 'International Tables Vol C Tables 4.2.6.8 and 6.1.1.4'
H H 0.0000 0.0000 'International Tables Vol C Tables 4.2.6.8 and 6.1.1.4'
Br Br -0.2901 2.4595 'International Tables Vol C Tables 4.2.6.8 and 6.1.1.4'
Mn Mn 0.3368 0.7283 'International Tables Vol C Tables 4.2.6.8 and 6.1.1.4'
O O 0.0106 0.0060 'International Tables Vol C Tables 4.2.6.8 and 6.1.1.4'
P P 0.1023 0.0942 'International Tables Vol C Tables 4.2.6.8 and 6.1.1.4'

loop_
_geom_angle_atom_site_label_1
_geom_angle_atom_site_label_2
_geom_angle_atom_site_label_3
_geom_angle
_geom_angle_site_symmetry_1
_geom_angle_site_symmetry_3
_geom_angle_publ_flag
Br1 Mn1 Br2 108.95(5) . . ?
Br1 Mn1 Br3 104.85(5) . . ?
Br2 Mn1 Br3 116.55(6) . . ?
Br4 Mn1 Br1 115.44(6) . . ?
Br4 Mn1 Br2 103.91(6) . . ?
Br4 Mn1 Br3 107.55(5) . . ?
C9 P1 H1 106(3) . . ?
C9 P1 C27 109.2(4) . . ?
C27 P1 H1 113(3) . . ?
C33 P1 H1 106(3) . . ?
C33 P1 C9 112.0(4) . . ?
C33 P1 C27 110.9(4) . . ?
C6 P2 H2 110(3) . . ?
C15 P2 H2 107(2) . . ?
C15 P2 C6 112.2(4) . . ?
C21 P2 H2 108(2) . . ?
C21 P2 C6 108.8(3) . . ?
C21 P2 C15 111.4(4) . . ?
C2 O1 C1 118.3(8) . . ?
C13 O2 C14 118.9(8) . . ?
O1 C1 H1A 109.5 . . ?
O1 C1 H1B 109.5 . . ?
O1 C1 H1C 109.5 . . ?
H1A C1 H1B 109.5 . . ?
H1A C1 H1C 109.5 . . ?
H1B C1 H1C 109.5 . . ?
O1 C2 C3 124.5(7) . . ?
O1 C2 C7 114.4(7) . . ?
C3 C2 C7 121.0(9) . . ?
C2 C3 H3 120.3 . . ?
C4 C3 C2 119.3(8) . . ?
C4 C3 H3 120.3 . . ?
C3 C4 H4 118.9 . . ?
C3 C4 C5 122.3(9) . . ?
C5 C4 H4 118.9 . . ?
C4 C5 H5 121.5 . . ?
C6 C5 C4 117.0(9) . . ?
C6 C5 H5 121.5 . . ?
C5 C6 P2 118.0(7) . . ?
C7 C6 P2 119.6(6) . . ?
C7 C6 C5 122.4(8) . . ?
C2 C7 C8 118.9(7) . . ?
C6 C7 C2 118.0(8) . . ?
C6 C7 C8 123.0(7) . . ?
C9 C8 C7 124.0(6) . . ?
C9 C8 C13 118.4(7) . . ?
C13 C8 C7 117.6(7) . . ?
C8 C9 P1 122.4(6) . . ?
C8 C9 C10 120.8(7) . . ?
C10 C9 P1 116.8(6) . . ?
C9 C10 H10 120.8 . . ?
C11 C10 C9 118.4(8) . . ?
C11 C10 H10 120.8 . . ?
C10 C11 H11 119.2 . . ?
C12 C11 C10 121.7(8) . . ?
C12 C11 H11 119.2 . . ?
C11 C12 H12 119.9 . . ?
C11 C12 C13 120.3(7) . . ?
C13 C12 H12 119.9 . . ?
O2 C13 C8 114.7(8) . . ?
O2 C13 C12 124.9(7) . . ?
C12 C13 C8 120.4(8) . . ?
O2 C14 H14A 109.5 . . ?
O2 C14 H14B 109.5 . . ?
O2 C14 H14C 109.5 . . ?
H14A C14 H14B 109.5 . . ?
H14A C14 H14C 109.5 . . ?
H14B C14 H14C 109.5 . . ?
C16 C15 P2 122.5(6) . . ?
C16 C15 C20 120.3(9) . . ?
C20 C15 P2 117.2(7) . . ?
C15 C16 H16 119.9 . . ?
C15 C16 C17 120.1(9) . . ?
C17 C16 H16 119.9 . . ?
C16 C17 H17 120.3 . . ?
C18 C17 C16 119.5(11) . . ?
C18 C17 H17 120.3 . . ?
C17 C18 H18 119.7 . . ?
C17 C18 C19 120.6(10) . . ?
C19 C18 H18 119.7 . . ?
C18 C19 H19 119.6 . . ?
C20 C19 C18 120.9(9) . . ?
C20 C19 H19 119.6 . . ?
C15 C20 H20 120.7 . . ?
C19 C20 C15 118.6(10) . . ?
C19 C20 H20 120.7 . . ?
C22 C21 P2 120.7(6) . . ?
C26 C21 P2 119.0(6) . . ?
C26 C21 C22 120.3(7) . . ?
C21 C22 H22 120.4 . . ?
C23 C22 C21 119.2(7) . . ?
C23 C22 H22 120.4 . . ?
C22 C23 H23 119.8 . . ?
C24 C23 C22 120.4(8) . . ?
C24 C23 H23 119.8 . . ?
C23 C24 H24 119.9 . . ?
C23 C24 C25 120.2(8) . . ?
C25 C24 H24 119.9 . . ?
C24 C25 H25 119.3 . . ?
C26 C25 C24 121.5(9) . . ?
C26 C25 H25 119.3 . . ?
C21 C26 H26 120.8 . . ?
C25 C26 C21 118.4(9) . . ?
C25 C26 H26 120.8 . . ?
C28 C27 P1 119.1(7) . . ?
C32 C27 P1 119.7(6) . . ?
C32 C27 C28 121.2(8) . . ?
C27 C28 H28 120.9 . . ?
C29 C28 C27 118.2(11) . . ?
C29 C28 H28 120.9 . . ?
C28 C29 H29 119.6 . . ?
C30 C29 C28 120.9(11) . . ?
C30 C29 H29 119.6 . . ?
C29 C30 H30 119.9 . . ?
C29 C30 C31 120.2(10) . . ?
C31 C30 H30 119.9 . . ?
C30 C31 H31 119.9 . . ?
C32 C31 C30 120.3(11) . . ?
C32 C31 H31 119.9 . . ?
C27 C32 H32 120.4 . . ?
C31 C32 C27 119.3(9) . . ?
C31 C32 H32 120.4 . . ?
C34 C33 P1 121.9(6) . . ?
C34 C33 C38 120.3(8) . . ?
C38 C33 P1 117.7(7) . . ?
C33 C34 H34 119.6 . . ?
C35 C34 C33 120.8(10) . . ?
C35 C34 H34 119.6 . . ?
C34 C35 H35 119.6 . . ?
C36 C35 C34 120.9(11) . . ?
C36 C35 H35 119.6 . . ?
C35 C36 H36 120.2 . . ?
C35 C36 C37 119.7(10) . . ?
C37 C36 H36 120.2 . . ?
C36 C37 H37 119.3 . . ?
C36 C37 C38 121.3(10) . . ?
C38 C37 H37 119.3 . . ?
C33 C38 H38 121.5 . . ?
C37 C38 C33 117.0(10) . . ?
C37 C38 H38 121.5 . . ?

loop_
_geom_bond_atom_site_label_1
_geom_bond_atom_site_label_2
_geom_bond_distance
_geom_bond_site_symmetry_2
_geom_bond_publ_flag
Br1 Mn1 2.5095(16) . ?
Br2 Mn1 2.5233(17) . ?
Br3 Mn1 2.5348(13) . ?
Br4 Mn1 2.5077(15) . ?
P1 H1 1.39(7) . ?
P1 C9 1.795(7) . ?
P1 C27 1.804(8) . ?
P1 C33 1.781(8) . ?
P2 H2 1.42(6) . ?
P2 C6 1.802(8) . ?
P2 C15 1.785(9) . ?
P2 C21 1.774(8) . ?
O1 C1 1.435(10) . ?
O1 C2 1.378(12) . ?
O2 C13 1.348(11) . ?
O2 C14 1.450(10) . ?
C1 H1A 0.9600 . ?
C1 H1B 0.9600 . ?
C1 H1C 0.9600 . ?
C2 C3 1.383(13) . ?
C2 C7 1.392(10) . ?
C3 H3 0.9300 . ?
C3 C4 1.361(14) . ?
C4 H4 0.9300 . ?
C4 C5 1.397(12) . ?
C5 H5 0.9300 . ?
C5 C6 1.390(11) . ?
C6 C7 1.387(11) . ?
C7 C8 1.497(10) . ?
C8 C9 1.379(11) . ?
C8 C13 1.419(10) . ?
C9 C10 1.413(11) . ?
C10 H10 0.9300 . ?
C10 C11 1.382(12) . ?
C11 H11 0.9300 . ?
C11 C12 1.361(13) . ?
C12 H12 0.9300 . ?
C12 C13 1.371(13) . ?
C14 H14A 0.9600 . ?
C14 H14B 0.9600 . ?
C14 H14C 0.9600 . ?
C15 C16 1.362(13) . ?
C15 C20 1.419(10) . ?
C16 H16 0.9300 . ?
C16 C17 1.377(13) . ?
C17 H17 0.9300 . ?
C17 C18 1.377(15) . ?
C18 H18 0.9300 . ?
C18 C19 1.374(17) . ?
C19 H19 0.9300 . ?
C19 C20 1.355(15) . ?
C20 H20 0.9300 . ?
C21 C22 1.405(10) . ?
C21 C26 1.401(11) . ?
C22 H22 0.9300 . ?
C22 C23 1.374(10) . ?
C23 H23 0.9300 . ?
C23 C24 1.372(13) . ?
C24 H24 0.9300 . ?
C24 C25 1.377(15) . ?
C25 H25 0.9300 . ?
C25 C26 1.368(13) . ?
C26 H26 0.9300 . ?
C27 C28 1.385(12) . ?
C27 C32 1.384(12) . ?
C28 H28 0.9300 . ?
C28 C29 1.378(14) . ?
C29 H29 0.9300 . ?
C29 C30 1.372(18) . ?
C30 H30 0.9300 . ?
C30 C31 1.372(16) . ?
C31 H31 0.9300 . ?
C31 C32 1.368(13) . ?
C32 H32 0.9300 . ?
C33 C34 1.369(12) . ?
C33 C38 1.414(12) . ?
C34 H34 0.9300 . ?
C34 C35 1.369(13) . ?
C35 H35 0.9300 . ?
C35 C36 1.348(16) . ?
C36 H36 0.9300 . ?
C36 C37 1.390(18) . ?
C37 H37 0.9300 . ?
C37 C38 1.396(15) . ?
C38 H38 0.9300 . ?

loop_
_geom_torsion_atom_site_label_1
_geom_torsion_atom_site_label_2
_geom_torsion_atom_site_label_3
_geom_torsion_atom_site_label_4
_geom_torsion
_geom_torsion_site_symmetry_1
_geom_torsion_site_symmetry_2
_geom_torsion_site_symmetry_3
_geom_torsion_site_symmetry_4
_geom_torsion_publ_flag
P1 C9 C10 C11 178.4(7) . . . . ?
P1 C27 C28 C29 -176.8(7) . . . . ?
P1 C27 C32 C31 176.9(7) . . . . ?
P1 C33 C34 C35 -174.4(7) . . . . ?
P1 C33 C38 C37 175.4(7) . . . . ?
P2 C6 C7 C2 176.9(5) . . . . ?
P2 C6 C7 C8 -6.4(10) . . . . ?
P2 C15 C16 C17 -177.1(7) . . . . ?
P2 C15 C20 C19 177.7(7) . . . . ?
P2 C21 C22 C23 177.8(7) . . . . ?
P2 C21 C26 C25 -179.7(8) . . . . ?
O1 C2 C3 C4 -178.3(8) . . . . ?
O1 C2 C7 C6 178.3(6) . . . . ?
O1 C2 C7 C8 1.4(10) . . . . ?
C1 O1 C2 C3 5.9(11) . . . . ?
C1 O1 C2 C7 -174.4(7) . . . . ?
C2 C3 C4 C5 -0.2(14) . . . . ?
C2 C7 C8 C9 -81.1(9) . . . . ?
C2 C7 C8 C13 97.5(9) . . . . ?
C3 C2 C7 C6 -2.0(11) . . . . ?
C3 C2 C7 C8 -178.9(7) . . . . ?
C3 C4 C5 C6 -1.5(12) . . . . ?
C4 C5 C6 P2 -175.2(6) . . . . ?
C4 C5 C6 C7 1.5(11) . . . . ?
C5 C6 C7 C2 0.2(11) . . . . ?
C5 C6 C7 C8 177.0(6) . . . . ?
C6 P2 C15 C16 79.9(8) . . . . ?
C6 P2 C15 C20 -98.0(6) . . . . ?
C6 P2 C21 C22 -1.1(8) . . . . ?
C6 P2 C21 C26 178.8(7) . . . . ?
C6 C7 C8 C9 102.1(9) . . . . ?
C6 C7 C8 C13 -79.2(10) . . . . ?
C7 C2 C3 C4 2.0(12) . . . . ?
C7 C8 C9 P1 -0.4(11) . . . . ?
C7 C8 C9 C10 177.1(7) . . . . ?
C7 C8 C13 O2 4.8(11) . . . . ?
C7 C8 C13 C12 -177.1(8) . . . . ?
C8 C9 C10 C11 0.7(13) . . . . ?
C9 P1 C27 C28 -156.3(7) . . . . ?
C9 P1 C27 C32 25.5(7) . . . . ?
C9 P1 C33 C34 77.0(7) . . . . ?
C9 P1 C33 C38 -98.2(7) . . . . ?
C9 C8 C13 O2 -176.5(7) . . . . ?
C9 C8 C13 C12 1.6(12) . . . . ?
C9 C10 C11 C12 0.1(14) . . . . ?
C10 C11 C12 C13 0.0(14) . . . . ?
C11 C12 C13 O2 177.0(9) . . . . ?
C11 C12 C13 C8 -0.9(13) . . . . ?
C13 C8 C9 P1 -179.1(6) . . . . ?
C13 C8 C9 C10 -1.5(12) . . . . ?
C14 O2 C13 C8 178.1(8) . . . . ?
C14 O2 C13 C12 0.1(14) . . . . ?
C15 P2 C6 C5 -44.5(7) . . . . ?
C15 P2 C6 C7 138.6(6) . . . . ?
C15 P2 C21 C22 123.0(7) . . . . ?
C15 P2 C21 C26 -57.1(8) . . . . ?
C15 C16 C17 C18 -1.6(14) . . . . ?
C16 C15 C20 C19 -0.2(12) . . . . ?
C16 C17 C18 C19 2.0(15) . . . . ?
C17 C18 C19 C20 -1.5(16) . . . . ?
C18 C19 C20 C15 0.6(14) . . . . ?
C20 C15 C16 C17 0.7(13) . . . . ?
C21 P2 C6 C5 79.1(6) . . . . ?
C21 P2 C6 C7 -97.7(6) . . . . ?
C21 P2 C15 C16 -42.3(8) . . . . ?
C21 P2 C15 C20 139.8(6) . . . . ?
C21 C22 C23 C24 2.1(14) . . . . ?
C22 C21 C26 C25 0.2(13) . . . . ?
C22 C23 C24 C25 -0.2(15) . . . . ?
C23 C24 C25 C26 -1.7(16) . . . . ?
C24 C25 C26 C21 1.7(15) . . . . ?
C26 C21 C22 C23 -2.0(13) . . . . ?
C27 P1 C9 C8 -127.1(7) . . . . ?
C27 P1 C9 C10 55.2(7) . . . . ?
C27 P1 C33 C34 -45.3(8) . . . . ?
C27 P1 C33 C38 139.5(6) . . . . ?
C27 C28 C29 C30 -0.3(15) . . . . ?
C28 C27 C32 C31 -1.3(13) . . . . ?
C28 C29 C30 C31 -0.8(17) . . . . ?
C29 C30 C31 C32 0.9(17) . . . . ?
C30 C31 C32 C27 0.1(15) . . . . ?
C32 C27 C28 C29 1.4(13) . . . . ?
C33 P1 C9 C8 109.7(7) . . . . ?
C33 P1 C9 C10 -68.0(7) . . . . ?
C33 P1 C27 C28 -32.3(8) . . . . ?
C33 P1 C27 C32 149.4(6) . . . . ?
C33 C34 C35 C36 0.1(15) . . . . ?
C34 C33 C38 C37 0.1(12) . . . . ?
C34 C35 C36 C37 -1.8(15) . . . . ?
C35 C36 C37 C38 2.6(16) . . . . ?
C36 C37 C38 C33 -1.7(14) . . . . ?
C38 C33 C34 C35 0.7(13) . . . . ?
